data_2241219
loop_
_publ_author_name
'Patel, Paresh N.'
'Chadha, Anju'

_publ_section_title
;
 Crystal structure of
 (<i>E</i>)-1,3-bis(6-methoxynaphthalen-2-yl)prop-2-en-1-one
;
_journal_coeditor_code SU5219
_journal_issue 11
_journal_name_full 'Acta Crystallographica Section E'
_journal_page_first o884
_journal_page_last o885
_journal_paper_doi 10.1107/S2056989015019714
_journal_volume 71
_journal_year 2015
_chemical_formula_iupac 'C25 H20 O3'
_chemical_formula_moiety 'C25 H20 O3'
_chemical_formula_sum 'C25 H20 O3'
_chemical_formula_weight 368.41
_chemical_name_systematic
;
(<i>E</i>)-1,3-Bis(6-methoxynaphthalen-2-yl)prop-2-en-1-one
;
_space_group_crystal_system monoclinic
_space_group_IT_number 14
_space_group_name_Hall '-P 2ybc'
_space_group_name_H-M_alt 'P 1 21/c 1'
_symmetry_space_group_name_Hall '-P 2ybc'
_symmetry_space_group_name_H-M 'P 1 21/c 1'
_atom_sites_solution_hydrogens geom
_audit_creation_method SHELXL-2014/6
_cell_angle_alpha 90.000(5)
_cell_angle_beta 90.366(5)
_cell_angle_gamma 90.000(5)
_cell_formula_units_Z 4
_cell_length_a 6.027(5)
_cell_length_b 19.926(5)
_cell_length_c 15.415(5)
_cell_measurement_reflns_used 4691
_cell_measurement_temperature 293(2)
_cell_measurement_theta_max 22.4
_cell_measurement_theta_min 2.62
_cell_volume 1851.2(17)
_computing_cell_refinement
;
APEX2 and SAINT (Bruker, 2004)
;
_computing_data_collection
;
APEX2 (Bruker, 2004)
;
_computing_data_reduction
;
SAINT and XPREP (Bruker, 2004)
;
_computing_molecular_graphics
;
ORTEP-3 for Windows (Farrugia, 2012) and Mercury (Macrae <i>et al.</i>,
2008)
;
_computing_publication_material
;
SHELXL2014 (Sheldrick, 2015) and PLATON (Spek, 2009)
;
_computing_structure_refinement
;
SHELXL2014 (Sheldrick, 2015)
;
_computing_structure_solution
;
SIR92 (Altomare <i>et al.</i>,  1993)
;
_diffrn_ambient_temperature 293(2)
_diffrn_measured_fraction_theta_full 0.999
_diffrn_measured_fraction_theta_max 0.999
_diffrn_measurement_device_type 'Bruker Kappa APEXII CCD'
_diffrn_measurement_method '\w and \f scan'
_diffrn_radiation_type MoK\a
_diffrn_radiation_wavelength 0.71073
_diffrn_reflns_av_R_equivalents 0.0721
_diffrn_reflns_limit_h_max 7
_diffrn_reflns_limit_h_min -7
_diffrn_reflns_limit_k_max 23
_diffrn_reflns_limit_k_min -23
_diffrn_reflns_limit_l_max 18
_diffrn_reflns_limit_l_min 0
_diffrn_reflns_number 3345
_diffrn_reflns_theta_full 25.242
_diffrn_reflns_theta_max 25.249
_diffrn_reflns_theta_min 2.434
_exptl_absorpt_coefficient_mu 0.086
_exptl_absorpt_correction_T_max 0.951
_exptl_absorpt_correction_T_min 0.932
_exptl_absorpt_correction_type multi-scan
_exptl_absorpt_process_details
;
(SADABS: Bruker, 2004)
;
_exptl_crystal_colour colourless
_exptl_crystal_density_diffrn 1.322
_exptl_crystal_description block
_exptl_crystal_F_000 776
_exptl_crystal_size_max 0.30
_exptl_crystal_size_mid 0.20
_exptl_crystal_size_min 0.20
_refine_diff_density_max 0.192
_refine_diff_density_min -0.163
_refine_ls_extinction_coef 0.0042(12)
_refine_ls_extinction_expression Fc^*^=kFc[1+0.001xFc^2^\l^3^/sin(2\q)]^-1/4^
_refine_ls_extinction_method
;
SHELXL2014 (Sheldrick, 2015)
;
_refine_ls_goodness_of_fit_ref 1.125
_refine_ls_hydrogen_treatment constr
_refine_ls_matrix_type full
_refine_ls_number_parameters 267
_refine_ls_number_reflns 3345
_refine_ls_number_restraints 2
_refine_ls_restrained_S_all 1.125
_refine_ls_R_factor_all 0.1356
_refine_ls_R_factor_gt 0.0605
_refine_ls_shift/su_max 0.000
_refine_ls_shift/su_mean 0.000
_refine_ls_structure_factor_coef Fsqd
_refine_ls_weighting_details 'w=1/[\s^2^(Fo^2^)+(0.0760P)^2^+0.2420P] where P=(Fo^2^+2Fc^2^)/3'
_refine_ls_weighting_scheme calc
_refine_ls_wR_factor_gt 0.1557
_refine_ls_wR_factor_ref 0.1788
_reflns_number_gt 1837
_reflns_number_total 3345
_reflns_threshold_expression I>2\s(I)
_cod_data_source_file su5219sup1.cif
_cod_data_source_block I
_cod_database_code 2241219
_shelx_space_group_comment
;
The symmetry employed for this shelxl refinement is uniquely defined
by the following loop, which should always be used as a source of
symmetry information in preference to the above space-group names.
They are only intended as comments.
;
_shelx_estimated_absorpt_t_min 0.975
_shelx_estimated_absorpt_t_max 0.983
_shelxl_version_number 2014/6

loop_
_space_group_symop_operation_xyz
'x, y, z'
'-x, y+1/2, -z+1/2'
'-x, -y, -z'
'x, -y-1/2, z-1/2'

loop_
_atom_site_type_symbol
_atom_site_label
_atom_site_fract_x
_atom_site_fract_y
_atom_site_fract_z
_atom_site_U_iso_or_equiv
_atom_site_adp_type
_atom_site_calc_flag
_atom_site_occupancy
_atom_site_disorder_assembly
_atom_site_disorder_group
O O1 0.7149(4) 0.07041(12) 0.81151(15) 0.0752(7) Uani d 1 . .
O O2A 0.3022(4) 0.46629(14) 0.8854(2) 0.0831(12) Uani d 0.848(6) A 1
O O2B 0.3818(18) 0.5689(8) 0.9159(10) 0.075(6) Uani d 0.152(6) A 2
O O3 1.0538(4) 0.94015(12) 0.91441(16) 0.0810(8) Uani d 1 . .
C C1 0.9200(6) 0.05490(18) 0.7708(3) 0.0878(12) Uani d 1 . .
H H1A 0.9265 0.0769 0.7155 0.132 Uiso calc 1 . .
H H1B 0.9311 0.0072 0.7628 0.132 Uiso calc 1 . .
H H1C 1.0405 0.0701 0.8068 0.132 Uiso calc 1 . .
C C2 0.6696(5) 0.13625(18) 0.82763(19) 0.0588(9) Uani d 1 . .
C C3 0.4657(5) 0.14718(18) 0.8680(2) 0.0637(9) Uani d 1 . .
H H3 0.3764 0.1108 0.8821 0.076 Uiso calc 1 . .
C C4 0.3971(5) 0.20984(18) 0.88679(19) 0.0624(9) Uani d 1 . .
H H4 0.2601 0.2161 0.9130 0.075 Uiso calc 1 . .
C C5 0.5308(4) 0.26629(16) 0.86723(18) 0.0507(8) Uani d 1 . .
C C6 0.4623(5) 0.33174(17) 0.88371(18) 0.0582(9) Uani d 1 . .
H H6 0.3225 0.3389 0.9071 0.070 Uiso calc 1 . .
C C7 0.5958(5) 0.38617(16) 0.86635(19) 0.0568(8) Uani d 1 . .
C C8 0.8060(5) 0.37394(18) 0.8290(2) 0.0631(9) Uani d 1 . .
H H8 0.9001 0.4098 0.8174 0.076 Uiso calc 1 . .
C C9 0.8711(5) 0.31106(18) 0.8100(2) 0.0619(9) Uani d 1 . .
H H9 1.0084 0.3045 0.7842 0.074 Uiso calc 1 . .
C C10 0.7380(4) 0.25513(16) 0.82814(18) 0.0513(8) Uani d 1 . .
C C11 0.8029(5) 0.18913(17) 0.80906(19) 0.0576(8) Uani d 1 . .
H H11 0.9397 0.1815 0.7833 0.069 Uiso calc 1 . .
C C12 0.5122(6) 0.45453(18) 0.8827(2) 0.0683(10) Uani d 1 . .
H H12B 0.3602 0.4619 0.8864 0.082 Uiso calc 0.152(6) A 2
C C13 0.6636(5) 0.51023(18) 0.8930(2) 0.0664(9) Uani d 1 . .
H H13A 0.8128 0.5016 0.9039 0.080 Uiso calc 1 . .
C C14 0.5946(5) 0.57381(18) 0.8872(2) 0.0660(9) Uani d 1 . .
H H14A 0.4446 0.5796 0.8747 0.079 Uiso calc 0.848(6) A 1
C C15 0.7225(5) 0.63517(17) 0.89786(19) 0.0548(8) Uani d 1 . .
C C16 0.6339(5) 0.69511(17) 0.87011(19) 0.0575(9) Uani d 1 . .
H H16 0.4948 0.6948 0.8436 0.069 Uiso calc 1 . .
C C17 0.7436(4) 0.75620(16) 0.87992(18) 0.0514(8) Uani d 1 . .
C C18 0.6536(5) 0.81769(19) 0.8512(2) 0.0628(9) Uani d 1 . .
H H18 0.5163 0.8177 0.8234 0.075 Uiso calc 1 . .
C C19 0.7603(5) 0.87635(18) 0.8629(2) 0.0656(9) Uani d 1 . .
H H19 0.6986 0.9161 0.8423 0.079 Uiso calc 1 . .
C C20 0.9658(5) 0.87709(17) 0.9066(2) 0.0613(9) Uani d 1 . .
C C21 1.0620(5) 0.81927(16) 0.93433(18) 0.0534(8) Uani d 1 . .
H H21 1.1999 0.8206 0.9617 0.064 Uiso calc 1 . .
C C22 0.9538(4) 0.75732(16) 0.92185(17) 0.0491(7) Uani d 1 . .
C C23 1.0433(5) 0.69571(16) 0.94924(19) 0.0536(8) Uani d 1 . .
H H23 1.1821 0.6953 0.9759 0.064 Uiso calc 1 . .
C C24 0.9338(5) 0.63677(16) 0.93804(19) 0.0573(8) Uani d 1 . .
H H24 0.9986 0.5970 0.9570 0.069 Uiso calc 1 . .
C C25 1.2506(6) 0.94859(18) 0.9618(3) 0.0897(12) Uani d 1 . .
H H25A 1.2274 0.9351 1.0209 0.135 Uiso calc 1 . .
H H25B 1.2941 0.9949 0.9603 0.135 Uiso calc 1 . .
H H25C 1.3654 0.9215 0.9368 0.135 Uiso calc 1 . .

loop_
_atom_site_aniso_label
_atom_site_aniso_U_11
_atom_site_aniso_U_22
_atom_site_aniso_U_33
_atom_site_aniso_U_12
_atom_site_aniso_U_13
_atom_site_aniso_U_23
O1 0.0769(16) 0.0723(18) 0.0765(16) -0.0081(12) 0.0102(13) 0.0067(13)
O2A 0.0531(19) 0.084(2) 0.112(2) -0.0078(14) 0.0012(15) 0.0059(17)
O2B 0.039(9) 0.096(13) 0.091(12) 0.008(7) -0.008(7) -0.015(9)
O3 0.0854(17) 0.0663(17) 0.0910(18) -0.0005(13) -0.0171(14) 0.0050(13)
C1 0.081(3) 0.089(3) 0.093(3) 0.006(2) 0.014(2) 0.006(2)
C2 0.055(2) 0.071(2) 0.0501(19) -0.0080(17) -0.0043(15) 0.0090(17)
C3 0.057(2) 0.073(3) 0.061(2) -0.0186(18) 0.0040(16) 0.0117(19)
C4 0.0439(17) 0.092(3) 0.052(2) -0.0166(18) 0.0061(14) 0.0073(19)
C5 0.0416(16) 0.071(2) 0.0393(16) -0.0106(15) -0.0027(13) 0.0049(16)
C6 0.0461(18) 0.088(3) 0.0403(17) -0.0165(17) -0.0003(13) -0.0003(17)
C7 0.0517(19) 0.069(2) 0.0495(19) -0.0129(16) -0.0015(14) -0.0002(16)
C8 0.056(2) 0.072(3) 0.061(2) -0.0228(17) 0.0017(16) 0.0061(18)
C9 0.0464(18) 0.084(3) 0.056(2) -0.0174(17) 0.0040(15) 0.0064(19)
C10 0.0419(16) 0.072(2) 0.0400(16) -0.0126(16) -0.0033(13) 0.0063(16)
C11 0.0439(17) 0.079(2) 0.0501(19) -0.0083(17) 0.0025(14) 0.0114(17)
C12 0.070(2) 0.082(3) 0.053(2) -0.021(2) 0.0053(17) 0.0013(18)
C13 0.058(2) 0.075(3) 0.066(2) -0.0085(19) -0.0023(16) 0.0023(19)
C14 0.0477(19) 0.082(3) 0.069(2) -0.0019(18) -0.0021(16) -0.014(2)
C15 0.0490(18) 0.068(2) 0.0475(18) 0.0004(16) -0.0006(14) -0.0124(16)
C16 0.0439(17) 0.077(3) 0.0512(19) 0.0023(16) -0.0057(14) -0.0156(17)
C17 0.0464(17) 0.065(2) 0.0428(17) 0.0082(16) -0.0002(14) -0.0077(15)
C18 0.0486(18) 0.086(3) 0.053(2) 0.0098(18) -0.0033(15) -0.0082(19)
C19 0.063(2) 0.071(3) 0.063(2) 0.0156(18) -0.0007(17) 0.0020(18)
C20 0.063(2) 0.064(2) 0.057(2) 0.0004(18) 0.0026(16) -0.0042(17)
C21 0.0472(17) 0.066(2) 0.0469(18) 0.0018(16) -0.0007(14) 0.0005(16)
C22 0.0457(16) 0.063(2) 0.0389(16) 0.0029(15) 0.0028(13) -0.0048(15)
C23 0.0441(17) 0.070(2) 0.0469(18) 0.0016(16) -0.0069(13) -0.0036(16)
C24 0.0536(19) 0.066(2) 0.0521(19) 0.0056(16) -0.0011(15) -0.0022(16)
C25 0.081(3) 0.076(3) 0.112(3) -0.006(2) -0.013(2) 0.000(2)

loop_
_atom_type_symbol
_atom_type_description
_atom_type_scat_dispersion_real
_atom_type_scat_dispersion_imag
_atom_type_scat_source
C C 0.0033 0.0016 'International Tables Vol C Tables 4.2.6.8 and 6.1.1.4'
H H 0.0000 0.0000 'International Tables Vol C Tables 4.2.6.8 and 6.1.1.4'
O O 0.0106 0.0060 'International Tables Vol C Tables 4.2.6.8 and 6.1.1.4'

loop_
_geom_angle_atom_site_label_1
_geom_angle_atom_site_label_2
_geom_angle_atom_site_label_3
_geom_angle
C2 O1 C1 117.7(3)
C20 O3 C25 118.9(3)
O1 C1 H1A 109.5
O1 C1 H1B 109.5
H1A C1 H1B 109.5
O1 C1 H1C 109.5
H1A C1 H1C 109.5
H1B C1 H1C 109.5
C11 C2 O1 126.1(3)
C11 C2 C3 119.8(3)
O1 C2 C3 114.1(3)
C4 C3 C2 120.8(3)
C4 C3 H3 119.6
C2 C3 H3 119.6
C3 C4 C5 120.9(3)
C3 C4 H4 119.5
C5 C4 H4 119.5
C6 C5 C10 119.4(3)
C6 C5 C4 122.4(3)
C10 C5 C4 118.2(3)
C7 C6 C5 121.9(3)
C7 C6 H6 119.1
C5 C6 H6 119.1
C6 C7 C8 117.9(3)
C6 C7 C12 119.6(3)
C8 C7 C12 122.4(3)
C9 C8 C7 120.8(3)
C9 C8 H8 119.6
C7 C8 H8 119.6
C8 C9 C10 121.9(3)
C8 C9 H9 119.0
C10 C9 H9 119.0
C9 C10 C11 122.8(3)
C9 C10 C5 118.0(3)
C11 C10 C5 119.1(3)
C2 C11 C10 121.1(3)
C2 C11 H11 119.4
C10 C11 H11 119.4
O2A C12 C13 118.5(3)
O2A C12 C7 120.7(3)
C13 C12 C7 120.8(3)
C13 C12 H12B 119.6
C7 C12 H12B 119.6
C14 C13 C12 121.7(3)
C14 C13 H13A 119.2
C12 C13 H13A 119.2
C13 C14 O2B 101.7(7)
C13 C14 C15 128.7(3)
O2B C14 C15 121.5(7)
C13 C14 H14A 115.6
C15 C14 H14A 115.6
C16 C15 C24 117.6(3)
C16 C15 C14 119.4(3)
C24 C15 C14 123.0(3)
C15 C16 C17 122.8(3)
C15 C16 H16 118.6
C17 C16 H16 118.6
C16 C17 C18 123.0(3)
C16 C17 C22 119.0(3)
C18 C17 C22 118.0(3)
C19 C18 C17 122.0(3)
C19 C18 H18 119.0
C17 C18 H18 119.0
C18 C19 C20 119.5(3)
C18 C19 H19 120.3
C20 C19 H19 120.3
C21 C20 O3 125.9(3)
C21 C20 C19 121.0(3)
O3 C20 C19 113.1(3)
C20 C21 C22 120.3(3)
C20 C21 H21 119.9
C22 C21 H21 119.9
C23 C22 C21 123.2(3)
C23 C22 C17 117.6(3)
C21 C22 C17 119.2(3)
C24 C23 C22 122.2(3)
C24 C23 H23 118.9
C22 C23 H23 118.9
C23 C24 C15 120.7(3)
C23 C24 H24 119.6
C15 C24 H24 119.6
O3 C25 H25A 109.5
O3 C25 H25B 109.5
H25A C25 H25B 109.5
O3 C25 H25C 109.5
H25A C25 H25C 109.5
H25B C25 H25C 109.5

loop_
_geom_bond_atom_site_label_1
_geom_bond_atom_site_label_2
_geom_bond_distance
O1 C2 1.363(4)
O1 C1 1.423(4)
O2A C12 1.288(4)
O2B C14 1.363(11)
O3 C20 1.369(4)
O3 C25 1.400(4)
C1 H1A 0.9600
C1 H1B 0.9600
C1 H1C 0.9600
C2 C11 1.357(4)
C2 C3 1.398(4)
C3 C4 1.347(4)
C3 H3 0.9300
C4 C5 1.417(4)
C4 H4 0.9300
C5 C6 1.392(4)
C5 C10 1.408(4)
C6 C7 1.377(4)
C6 H6 0.9300
C7 C8 1.416(4)
C7 C12 1.475(4)
C8 C9 1.346(4)
C8 H8 0.9300
C9 C10 1.402(4)
C9 H9 0.9300
C10 C11 1.404(4)
C11 H11 0.9300
C12 C13 1.445(4)
C12 H12B 0.9300
C13 C14 1.336(4)
C13 H13A 0.9300
C14 C15 1.454(4)
C14 H14A 0.9300
C15 C16 1.375(4)
C15 C24 1.413(4)
C16 C17 1.393(4)
C16 H16 0.9300
C17 C18 1.410(4)
C17 C22 1.419(4)
C18 C19 1.346(4)
C18 H18 0.9300
C19 C20 1.406(5)
C19 H19 0.9300
C20 C21 1.358(4)
C21 C22 1.409(4)
C21 H21 0.9300
C22 C23 1.405(4)
C23 C24 1.358(4)
C23 H23 0.9300
C24 H24 0.9300
C25 H25A 0.9600
C25 H25B 0.9600
C25 H25C 0.9600

loop_
_geom_hbond_atom_site_label_D
_geom_hbond_atom_site_label_H
_geom_hbond_atom_site_label_A
_geom_hbond_site_symmetry_A
_geom_hbond_distance_DH
_geom_hbond_distance_HA
_geom_hbond_distance_DA
_geom_hbond_angle_DHA
C9 H9 Cg4 2_746 0.93 2.86 3.543(4) 131
C18 H18 Cg2 2_656 0.93 2.85 3.611(4) 140
C23 H23 Cg2 3_767 0.93 2.88 3.592(4) 134

loop_
_geom_torsion_atom_site_label_1
_geom_torsion_atom_site_label_2
_geom_torsion_atom_site_label_3
_geom_torsion_atom_site_label_4
_geom_torsion
C1 O1 C2 C11 -0.5(5)
C1 O1 C2 C3 -179.7(3)
C11 C2 C3 C4 1.7(5)
O1 C2 C3 C4 -179.0(3)
C2 C3 C4 C5 -0.9(5)
C3 C4 C5 C6 178.3(3)
C3 C4 C5 C10 -0.4(4)
C10 C5 C6 C7 -2.9(4)
C4 C5 C6 C7 178.4(3)
C5 C6 C7 C8 1.4(4)
C5 C6 C7 C12 178.2(3)
C6 C7 C8 C9 0.9(5)
C12 C7 C8 C9 -175.8(3)
C7 C8 C9 C10 -1.6(5)
C8 C9 C10 C11 -179.9(3)
C8 C9 C10 C5 0.0(4)
C6 C5 C10 C9 2.2(4)
C4 C5 C10 C9 -179.1(3)
C6 C5 C10 C11 -177.9(3)
C4 C5 C10 C11 0.8(4)
O1 C2 C11 C10 179.5(3)
C3 C2 C11 C10 -1.3(4)
C9 C10 C11 C2 179.9(3)
C5 C10 C11 C2 0.0(4)
C6 C7 C12 O2A -22.7(5)
C8 C7 C12 O2A 154.0(3)
C6 C7 C12 C13 159.5(3)
C8 C7 C12 C13 -23.8(5)
O2A C12 C13 C14 -14.0(5)
C7 C12 C13 C14 163.8(3)
C12 C13 C14 O2B 30.1(7)
C12 C13 C14 C15 178.3(3)
C13 C14 C15 C16 165.1(3)
O2B C14 C15 C16 -52.0(9)
C13 C14 C15 C24 -16.7(5)
O2B C14 C15 C24 126.2(8)
C24 C15 C16 C17 0.1(4)
C14 C15 C16 C17 178.4(3)
C15 C16 C17 C18 179.7(3)
C15 C16 C17 C22 -1.3(4)
C16 C17 C18 C19 178.6(3)
C22 C17 C18 C19 -0.3(4)
C17 C18 C19 C20 -1.3(5)
C25 O3 C20 C21 -6.3(5)
C25 O3 C20 C19 175.6(3)
C18 C19 C20 C21 2.4(5)
C18 C19 C20 O3 -179.4(3)
O3 C20 C21 C22 -179.7(3)
C19 C20 C21 C22 -1.8(5)
C20 C21 C22 C23 -179.7(3)
C20 C21 C22 C17 0.1(4)
C16 C17 C22 C23 1.8(4)
C18 C17 C22 C23 -179.2(3)
C16 C17 C22 C21 -178.0(3)
C18 C17 C22 C21 1.0(4)
C21 C22 C23 C24 178.7(3)
C17 C22 C23 C24 -1.2(4)
C22 C23 C24 C15 0.0(4)
C16 C15 C24 C23 0.6(4)
C14 C15 C24 C23 -177.6(3)

_cod_database_fobs_code 2241219
